data_1536071
loop_
_publ_author_name
'Jansen, M.'
'Wolf, B.'

_publ_section_title
;
 Ueber die Tieftemperaturform von K3 N O3
;
_journal_name_full 'Zeitschrift fuer Anorganische und Allgemeine Chemie'
_journal_page_first 153
_journal_page_last 157
_journal_volume 502
_journal_year 1983
_chemical_formula_sum 'K3 N O3'
_chemical_name_systematic 'K3 (N O3)'
_space_group_IT_number 108
_symmetry_space_group_name_Hall 'I 4 -2c'
_symmetry_space_group_name_H-M 'I 4 c m'
_cell_angle_alpha 90
_cell_angle_beta 90
_cell_angle_gamma 90
_cell_formula_units_Z 4
_cell_length_a 7.269
_cell_length_b 7.269
_cell_length_c 10.463
_cell_volume 552.848
_citation_journal_id_ASTM ZAACAB
_cod_data_source_file Jansen_ZAACAB_1983_267.cif
_cod_data_source_block K3N1O3
_cod_original_cell_volume 552.8478
_cod_original_formula_sum 'K3 N1 O3'
_cod_database_code 1536071

loop_
_symmetry_equiv_pos_as_xyz
x,y,z
-y,x,z
-x,-y,z
y,-x,z
-x,y,z+1/2
-y,-x,z+1/2
x,-y,z+1/2
y,x,z+1/2
x+1/2,y+1/2,z+1/2
-y+1/2,x+1/2,z+1/2
-x+1/2,-y+1/2,z+1/2
y+1/2,-x+1/2,z+1/2
-x+1/2,y+1/2,z+1
-y+1/2,-x+1/2,z+1
x+1/2,-y+1/2,z+1
y+1/2,x+1/2,z+1

loop_
_atom_site_label
_atom_site_type_symbol
_atom_site_fract_x
_atom_site_fract_y
_atom_site_fract_z
_atom_site_occupancy
_atom_site_U_iso_or_equiv
O1 O-2 0 0 0 1 0.0
O2 O-2 0.1 0.6 0.231 1 0.0
N1 N+3 0.5 0 0.294 1 0.0
K1 K+1 0 0 0.25 1 0.0
K2 K+1 0.3 0.8 0 1 0.0
